data_4078387
loop_
_publ_author_name
'Ueno, Keiji'
'Masuko, Akira'
'Ogino, Hiroshi'

_publ_section_title
;
 Synthesis, Structure, and Fluxional Behavior of Donor-Stabilized
 Bis(silylene)tungsten Complexes
;
_journal_issue 23
_journal_name_full Organometallics
_journal_page_first 5023
_journal_paper_doi 10.1021/om970609h
_journal_volume 16
_journal_year 1997
_chemical_formula_sum 'C15 H27 N O2 Si2 W'
_chemical_formula_weight 493.41
_chemical_name_systematic
;
 ?
;
_space_group_IT_number 14
_symmetry_cell_setting monoclinic
_symmetry_space_group_name_Hall '-P 2yab'
_symmetry_space_group_name_H-M 'P 1 21/a 1'
_atom_sites_solution_hydrogens geom
_atom_sites_solution_primary heavy
_atom_sites_solution_secondary difmap
_audit_creation_method SHELXL
_cell_angle_alpha 90.00
_cell_angle_beta 94.430(12)
_cell_angle_gamma 90.00
_cell_formula_units_Z 4
_cell_length_a 16.5690(14)
_cell_length_b 8.7952(9)
_cell_length_c 12.953(2)
_cell_measurement_reflns_used 80
_cell_measurement_temperature 293(2)
_cell_measurement_theta_max 30
_cell_measurement_theta_min 25
_cell_volume 1882.0(4)
_computing_structure_refinement 'SHELXL-93 (Sheldrick, 1993)'
_computing_structure_solution 'SHELXS-86 (Sheldrick, 1990)'
_diffrn_ambient_temperature 293(2)
_diffrn_measurement_device 'Rigaku AFC-6A'
_diffrn_measurement_method omega/2theta
_diffrn_radiation_monochromator graphite
_diffrn_radiation_source 'fine-focus sealed tube'
_diffrn_radiation_type MoK\a
_diffrn_radiation_wavelength 0.71073
_diffrn_reflns_av_R_equivalents 0.0218
_diffrn_reflns_av_sigmaI/netI 0.0798
_diffrn_reflns_limit_h_max 24
_diffrn_reflns_limit_h_min -24
_diffrn_reflns_limit_k_max 13
_diffrn_reflns_limit_k_min 0
_diffrn_reflns_limit_l_max 19
_diffrn_reflns_limit_l_min 0
_diffrn_reflns_number 6225
_diffrn_reflns_theta_max 32.50
_diffrn_reflns_theta_min 1.58
_diffrn_standards_interval_count 100
_diffrn_standards_number 3
_exptl_absorpt_coefficient_mu 6.269
_exptl_absorpt_correction_type none
_exptl_crystal_colour yellow
_exptl_crystal_density_diffrn 1.741
_exptl_crystal_description prismatic
_exptl_crystal_F_000 968
_exptl_crystal_size_max 0.33
_exptl_crystal_size_mid 0.21
_exptl_crystal_size_min 0.15
_refine_diff_density_max 2.479
_refine_diff_density_min -4.258
_refine_diff_density_rms 0.252
_refine_ls_extinction_method none
_refine_ls_goodness_of_fit_all 0.998
_refine_ls_goodness_of_fit_obs 1.082
_refine_ls_matrix_type full
_refine_ls_number_parameters 196
_refine_ls_number_reflns 5888
_refine_ls_number_restraints 0
_refine_ls_restrained_S_all 0.998
_refine_ls_restrained_S_obs 1.082
_refine_ls_R_factor_all 0.0765
_refine_ls_R_factor_obs 0.0526
_refine_ls_shift/esd_max 0.001
_refine_ls_shift/esd_mean 0.000
_refine_ls_structure_factor_coef Fsqd
_refine_ls_weighting_details 'w=1/[\s^2^(Fo^2^)+(0.0713P)^2^+0.0000P] where P=(Fo^2^+2Fc^2^)/3'
_refine_ls_weighting_scheme calc
_refine_ls_wR_factor_all 0.1246
_refine_ls_wR_factor_obs 0.1176
_reflns_number_observed 4502
_reflns_number_total 5888
_reflns_observed_criterion >2sigma(I)
_cod_data_source_file om970609h.cif
_cod_data_source_block CpW(CO)2{(SiMe2)2...NEt2}
_cod_depositor_comments
;
The following automatic conversions were performed:

'_refine_ls_weighting_scheme' value 'calc
w=1/[\s^2^(Fo^2^)+(0.0713P)^2^+0.0000P] where P=(Fo^2^+2Fc^2^)/3' was
changed to 'calc'. New tag '_refine_ls_weighting_details' was
created. The value of the new tag was set to
'w=1/[\s^2^(Fo^2^)+(0.0713P)^2^+0.0000P] where P=(Fo^2^+2Fc^2^)/3'.

Automatic conversion script
Id: cif_fix_values 3143 2015-03-26 13:38:13Z robertas 
;
_cod_original_sg_symbol_H-M P21/a
_cod_database_code 4078387

loop_
_symmetry_equiv_pos_as_xyz
'x, y, z'
'-x+1/2, y+1/2, -z'
'-x, -y, -z'
'x-1/2, -y-1/2, z'

loop_
_atom_site_aniso_label
_atom_site_aniso_U_11
_atom_site_aniso_U_22
_atom_site_aniso_U_33
_atom_site_aniso_U_23
_atom_site_aniso_U_13
_atom_site_aniso_U_12
W 0.02229(10) 0.03509(13) 0.03415(13) 0.00509(12) -0.00029(8) -0.00059(11)
Si1 0.0303(8) 0.0352(9) 0.0334(9) 0.0024(7) 0.0020(7) 0.0042(7)
Si2 0.0331(9) 0.0438(10) 0.0346(9) -0.0041(8) 0.0035(7) 0.0007(8)
O1 0.032(3) 0.091(5) 0.066(4) 0.012(4) 0.014(3) 0.013(3)
O2 0.055(4) 0.047(3) 0.093(5) -0.016(3) -0.006(3) -0.015(3)
N 0.032(3) 0.046(3) 0.036(3) 0.007(3) 0.001(2) -0.002(2)
C1 0.032(3) 0.054(4) 0.042(4) 0.004(3) 0.004(3) 0.003(3)
C2 0.032(3) 0.043(4) 0.056(4) 0.009(3) -0.001(3) 0.002(3)
C3 0.073(6) 0.041(4) 0.047(4) -0.009(3) 0.001(4) -0.001(4)
C4 0.034(4) 0.058(5) 0.064(5) 0.018(4) -0.002(3) 0.004(3)
C5 0.062(5) 0.063(5) 0.044(4) -0.010(4) -0.004(4) -0.005(4)
C6 0.048(5) 0.067(6) 0.069(6) -0.001(5) 0.012(4) 0.016(4)
C7 0.033(4) 0.063(5) 0.066(5) 0.009(4) 0.000(3) -0.012(4)
C8 0.033(4) 0.114(10) 0.108(9) 0.022(8) 0.018(5) -0.010(5)
C9 0.055(5) 0.061(5) 0.034(4) 0.013(4) 0.010(3) -0.006(4)
C10 0.077(7) 0.059(6) 0.068(6) 0.027(5) 0.012(5) -0.001(5)
C11 0.106(9) 0.059(6) 0.043(5) -0.004(4) -0.036(5) 0.003(6)
C12 0.045(5) 0.101(8) 0.049(5) 0.024(5) -0.014(4) -0.027(5)
C13 0.050(5) 0.103(8) 0.034(4) 0.022(5) 0.000(3) -0.008(5)
C14 0.052(5) 0.116(9) 0.045(5) 0.012(5) -0.008(4) 0.048(6)
C15 0.079(7) 0.054(5) 0.057(5) 0.019(4) -0.016(5) 0.004(5)

loop_
_atom_site_label
_atom_site_type_symbol
_atom_site_fract_x
_atom_site_fract_y
_atom_site_fract_z
_atom_site_U_iso_or_equiv
_atom_site_thermal_displace_type
_atom_site_occupancy
_atom_site_calc_flag
_atom_site_refinement_flags
W W 0.079357(14) 0.20536(3) 0.36119(2) 0.03064(8) Uani 1 d .
Si1 Si 0.07175(11) 0.4646(2) 0.28152(14) 0.0330(4) Uani 1 d .
Si2 Si 0.13363(12) 0.2362(2) 0.1875(2) 0.0371(4) Uani 1 d .
O1 O -0.1020(3) 0.2959(8) 0.3611(5) 0.062(2) Uani 1 d .
O2 O 0.0052(4) -0.0553(7) 0.2230(6) 0.066(2) Uani 1 d .
N N 0.1520(3) 0.4515(7) 0.1816(4) 0.0384(12) Uani 1 d .
C1 C -0.0334(4) 0.2662(9) 0.3596(6) 0.042(2) Uani 1 d .
C2 C 0.0327(4) 0.0462(9) 0.2728(6) 0.044(2) Uani 1 d .
C3 C 0.0999(6) 0.6285(10) 0.3701(6) 0.054(2) Uani 1 d .
H3A H 0.1561(12) 0.6212(44) 0.3939(42) 0.080 Uiso 1 calc R
H3B H 0.0675(30) 0.6257(46) 0.4284(28) 0.080 Uiso 1 calc R
H3C H 0.0905(40) 0.7224(10) 0.3333(17) 0.080 Uiso 1 calc R
C4 C -0.0230(5) 0.5328(10) 0.2032(7) 0.053(2) Uani 1 d .
H4A H -0.0410(23) 0.4561(32) 0.1539(35) 0.079 Uiso 1 calc R
H4B H -0.0112(11) 0.6247(42) 0.1673(41) 0.079 Uiso 1 calc R
H4C H -0.0648(14) 0.5522(73) 0.2489(9) 0.079 Uiso 1 calc R
C5 C 0.0702(6) 0.1994(11) 0.0625(7) 0.057(2) Uani 1 d .
H5A H 0.0179(16) 0.2450(71) 0.0660(22) 0.085 Uiso 1 calc R
H5B H 0.0642(37) 0.0918(11) 0.0522(29) 0.085 Uiso 1 calc R
H5C H 0.0964(22) 0.2427(72) 0.0058(9) 0.085 Uiso 1 calc R
C6 C 0.2309(5) 0.1323(12) 0.1702(8) 0.061(2) Uani 1 d .
H6A H 0.2213(10) 0.0247(12) 0.1708(55) 0.091 Uiso 1 calc R
H6B H 0.2703(14) 0.1584(63) 0.2257(31) 0.091 Uiso 1 calc R
H6C H 0.2509(23) 0.1609(62) 0.1053(26) 0.091 Uiso 1 calc R
C7 C 0.2339(4) 0.4928(11) 0.2319(7) 0.054(2) Uani 1 d .
H7A H 0.2452(4) 0.4273(11) 0.2915(7) 0.065 Uiso 1 calc R
H7B H 0.2314(4) 0.5963(11) 0.2573(7) 0.065 Uiso 1 calc R
C8 C 0.3054(5) 0.4815(16) 0.1632(9) 0.084(4) Uani 1 d .
H8A H 0.3546(10) 0.5083(103) 0.2031(22) 0.126 Uiso 1 calc R
H8B H 0.2967(28) 0.5498(79) 0.1056(40) 0.126 Uiso 1 calc R
H8C H 0.3094(35) 0.3793(29) 0.1382(58) 0.126 Uiso 1 calc R
C9 C 0.1355(5) 0.5341(10) 0.0802(6) 0.050(2) Uani 1 d .
H9A H 0.1730(5) 0.4972(10) 0.0319(6) 0.060 Uiso 1 calc R
H9B H 0.0813(5) 0.5089(10) 0.0520(6) 0.060 Uiso 1 calc R
C10 C 0.1428(7) 0.7042(11) 0.0869(9) 0.068(3) Uani 1 d .
H10A H 0.1248(49) 0.7483(12) 0.0213(21) 0.102 Uiso 1 calc R
H10B H 0.1983(11) 0.7314(11) 0.1043(66) 0.102 Uiso 1 calc R
H10C H 0.1100(41) 0.7415(15) 0.1393(46) 0.102 Uiso 1 calc R
C11 C 0.1393(8) 0.2830(12) 0.5235(7) 0.071(3) Uani 1 d .
H11 H 0.1283(8) 0.3789(12) 0.5493(7) 0.086 Uiso 1 calc R
C12 C 0.2014(6) 0.2494(14) 0.4636(7) 0.066(3) Uani 1 d .
H12 H 0.2398(6) 0.3169(14) 0.4416(7) 0.079 Uiso 1 calc R
C13 C 0.0953(6) 0.1521(14) 0.5401(6) 0.063(3) Uani 1 d .
H13 H 0.0502(6) 0.1450(14) 0.5784(6) 0.075 Uiso 1 calc R
C14 C 0.1959(6) 0.0940(15) 0.4419(7) 0.072(3) Uani 1 d .
H14 H 0.2301(6) 0.0391(15) 0.4022(7) 0.086 Uiso 1 calc R
C15 C 0.1304(7) 0.0353(12) 0.4897(7) 0.065(3) Uani 1 d .
H15 H 0.1134(7) -0.0655(12) 0.4878(7) 0.077 Uiso 1 calc R

loop_
_atom_type_symbol
_atom_type_description
_atom_type_scat_dispersion_real
_atom_type_scat_dispersion_imag
_atom_type_scat_source
C C 0.0033 0.0016 'International Tables Vol C Tables 4.2.6.8 and 6.1.1.4'
H H 0.0000 0.0000 'International Tables Vol C Tables 4.2.6.8 and 6.1.1.4'
W W -0.8490 6.8722 'International Tables Vol C Tables 4.2.6.8 and 6.1.1.4'
Si Si 0.0817 0.0704 'International Tables Vol C Tables 4.2.6.8 and 6.1.1.4'
N N 0.0061 0.0033 'International Tables Vol C Tables 4.2.6.8 and 6.1.1.4'
O O 0.0106 0.0060 'International Tables Vol C Tables 4.2.6.8 and 6.1.1.4'

loop_
_geom_angle_atom_site_label_1
_geom_angle_atom_site_label_2
_geom_angle_atom_site_label_3
_geom_angle
C2 W C1 81.5(3)
C2 W C14 103.9(4)
C1 W C14 151.7(3)
C2 W C15 93.7(4)
C1 W C15 118.5(4)
C14 W C15 34.5(4)
C2 W C11 149.4(3)
C1 W C11 105.6(4)
C14 W C11 56.4(4)
C15 W C11 56.5(4)
C2 W C13 116.6(4)
C1 W C13 95.7(3)
C14 W C13 56.8(3)
C15 W C13 33.9(4)
C11 W C13 34.2(4)
C2 W C12 137.5(4)
C1 W C12 137.9(4)
C14 W C12 34.6(4)
C15 W C12 57.4(4)
C11 W C12 33.7(4)
C13 W C12 57.0(3)
C2 W Si2 72.6(2)
C1 W Si2 111.9(2)
C14 W Si2 96.1(2)
C15 W Si2 124.9(3)
C11 W Si2 128.0(3)
C13 W Si2 152.2(2)
C12 W Si2 97.8(3)
C2 W Si1 114.2(2)
C1 W Si1 74.1(2)
C14 W Si1 125.4(3)
C15 W Si1 151.3(3)
C11 W Si1 96.2(3)
C13 W Si1 125.8(3)
C12 W Si1 95.5(3)
Si2 W Si1 62.63(6)
C3 Si1 C4 103.9(4)
C3 Si1 N 107.7(4)
C4 Si1 N 104.2(3)
C3 Si1 W 116.4(3)
C4 Si1 W 121.4(3)
N Si1 W 101.9(2)
C3 Si1 Si2 142.2(3)
C4 Si1 Si2 109.5(3)
N Si1 Si2 47.4(2)
W Si1 Si2 58.68(6)
C6 Si2 C5 103.9(4)
C6 Si2 N 109.5(4)
C5 Si2 N 102.4(4)
C6 Si2 W 115.2(3)
C5 Si2 W 122.5(3)
N Si2 W 102.3(2)
C6 Si2 Si1 143.5(3)
C5 Si2 Si1 108.7(3)
N Si2 Si1 47.7(2)
W Si2 Si1 58.70(6)
C7 N C9 111.0(6)
C7 N Si2 111.2(5)
C9 N Si2 119.5(5)
C7 N Si1 109.9(5)
C9 N Si1 117.9(5)
Si2 N Si1 85.0(2)
O1 C1 W 176.5(7)
O2 C2 W 176.7(7)
N C7 C8 116.3(8)
C10 C9 N 114.9(8)
C12 C11 C13 109.6(10)
C12 C11 W 73.4(5)
C13 C11 W 73.0(5)
C11 C12 C14 106.5(9)
C11 C12 W 72.9(5)
C14 C12 W 71.7(5)
C15 C13 C11 107.5(9)
C15 C13 W 72.6(5)
C11 C13 W 72.8(5)
C15 C14 C12 108.4(9)
C15 C14 W 73.1(5)
C12 C14 W 73.7(5)
C13 C15 C14 108.0(10)
C13 C15 W 73.6(5)
C14 C15 W 72.4(5)

loop_
_geom_bond_atom_site_label_1
_geom_bond_atom_site_label_2
_geom_bond_distance
W C2 1.932(8)
W C1 1.941(7)
W C14 2.338(8)
W C15 2.346(8)
W C11 2.356(8)
W C13 2.359(8)
W C12 2.363(8)
W Si2 2.501(2)
W Si1 2.502(2)
Si1 C3 1.879(8)
Si1 C4 1.900(7)
Si1 N 1.930(6)
Si1 Si2 2.600(3)
Si2 C6 1.881(8)
Si2 C5 1.889(8)
Si2 N 1.920(7)
O1 C1 1.169(9)
O2 C2 1.172(10)
N C7 1.504(9)
N C9 1.508(9)
C7 C8 1.538(12)
C9 C10 1.502(12)
C11 C12 1.37(2)
C11 C13 1.388(15)
C12 C14 1.40(2)
C13 C15 1.371(14)
C14 C15 1.390(14)
